data_7035827
loop_
_publ_author_name
'Patel, Dipti'
'Wooles, Ashley'
'Cornish, Andrew D.'
'Steven, Lindsey'
'Davies, E. Stephen'
'Evans, David J.'
'McMaster, Jonathan'
'Lewis, William'
'Blake, Alexander J.'
'Liddle, Stephen T.'

_publ_section_title
;
 Synthesis and characterisation of halide, separated ion pair, and hydride
 cyclopentadienyl iron bis(diphenylphosphino)ethane derivatives.
;
_journal_issue 31
_journal_name_full 'Dalton transactions (Cambridge, England : 2003)'
_journal_page_first 14159
_journal_page_last 14177
_journal_paper_doi 10.1039/c5dt00704f
_journal_volume 44
_journal_year 2015
_chemical_formula_moiety 'C52 H48 Fe2 I4 P4, 2(C7 H8)'
_chemical_formula_sum 'C66 H64 Fe2 I4 P4'
_chemical_formula_weight 1600.35
_chemical_name_systematic
; 
 ? 
;
_space_group_IT_number 60
_symmetry_cell_setting orthorhombic
_symmetry_space_group_name_Hall '-P 2n 2ab'
_symmetry_space_group_name_H-M 'P b c n'
_atom_sites_solution_hydrogens 'geom, Me from difmap'
_atom_sites_solution_primary direct
_atom_sites_solution_secondary difmap
_audit_creation_method 'enCIFer editing of SHELXL97 CIF output'
_audit_update_record
;
2015-05-11 deposited with the CCDC.
2015-07-07 downloaded from the CCDC.
;
_cell_angle_alpha 90.00
_cell_angle_beta 90.00
_cell_angle_gamma 90.00
_cell_formula_units_Z 4
_cell_length_a 19.3912(10)
_cell_length_b 23.1564(12)
_cell_length_c 14.2453(7)
_cell_measurement_reflns_used 7030
_cell_measurement_temperature 90(2)
_cell_measurement_theta_max 27.32
_cell_measurement_theta_min 2.69
_cell_volume 6396.6(6)
_computing_cell_refinement 'Bruker SAINT version 6.36A (Bruker, 2000)'
_computing_data_collection 'Bruker SMART version 5.625 (Bruker, 2001)'
_computing_data_reduction 'Bruker SAINT; SHELXTL (Sheldrick, 2008)'
_computing_molecular_graphics 'SHELXTL (Sheldrick, 2008)'
_computing_publication_material 'enCIFer(Allen et al., 2004); PLATON (Spek, 2009)'
_computing_structure_refinement 'SHELXL97 (Sheldrick, 2008)'
_computing_structure_solution 'SHELXTL (Sheldrick, 2008)'
_diffrn_ambient_temperature 90(2)
_diffrn_measured_fraction_theta_full 0.996
_diffrn_measured_fraction_theta_max 0.996
_diffrn_measurement_device_type 'Bruker SMART APEX CCD diffractometer'
_diffrn_measurement_method '\w rotation with narrow frames'
_diffrn_radiation_monochromator graphite
_diffrn_radiation_source 'normal-focus sealed tube'
_diffrn_radiation_type MoK\a
_diffrn_radiation_wavelength 0.71073
_diffrn_reflns_av_R_equivalents 0.0381
_diffrn_reflns_av_sigmaI/netI 0.0291
_diffrn_reflns_limit_h_max 24
_diffrn_reflns_limit_h_min -25
_diffrn_reflns_limit_k_max 30
_diffrn_reflns_limit_k_min -27
_diffrn_reflns_limit_l_max 18
_diffrn_reflns_limit_l_min -17
_diffrn_reflns_number 38154
_diffrn_reflns_theta_full 27.52
_diffrn_reflns_theta_max 27.52
_diffrn_reflns_theta_min 1.98
_diffrn_standards_decay_% 0
_diffrn_standards_number 0
_exptl_absorpt_coefficient_mu 2.523
_exptl_absorpt_correction_T_max 0.746
_exptl_absorpt_correction_T_min 0.668
_exptl_absorpt_correction_type multi-scan
_exptl_absorpt_process_details 'SADABS 2007/2'
_exptl_crystal_colour GREEN
_exptl_crystal_density_diffrn 1.662
_exptl_crystal_density_method 'not measured'
_exptl_crystal_description BLOCK
_exptl_crystal_F_000 3136
_exptl_crystal_size_max 0.07
_exptl_crystal_size_mid 0.05
_exptl_crystal_size_min 0.04
_refine_diff_density_max 2.635
_refine_diff_density_min -0.873
_refine_diff_density_rms 0.160
_refine_ls_extinction_method none
_refine_ls_goodness_of_fit_ref 1.053
_refine_ls_hydrogen_treatment constr
_refine_ls_matrix_type full
_refine_ls_number_parameters 351
_refine_ls_number_reflns 7341
_refine_ls_number_restraints 2
_refine_ls_restrained_S_all 1.057
_refine_ls_R_factor_all 0.0675
_refine_ls_R_factor_gt 0.0560
_refine_ls_shift/su_max 0.000
_refine_ls_shift/su_mean 0.000
_refine_ls_structure_factor_coef Fsqd
_refine_ls_weighting_details 'calc w=1/[\s^2^(Fo^2^)+(0.0660P)^2^+34.2457P] where P=(Fo^2^+2Fc^2^)/3'
_refine_ls_weighting_scheme calc
_refine_ls_wR_factor_gt 0.1391
_refine_ls_wR_factor_ref 0.1480
_reflns_number_gt 6128
_reflns_number_total 7341
_reflns_threshold_expression I>2\s(I)
_cod_data_source_file c5dt00704f2.cif
_cod_data_source_block III
_cod_depositor_comments
;
The following automatic conversions were performed:

'_symmetry_cell_setting' value 'Orthorhombic' changed to
'orthorhombic' according to
/usr/data/users/saulius/crontab/automatic-downloads/rss-feeds/RSC/lib/dictionaries/cif_core.dic
dictionary named 'cif_core.dic' version 2.4.2 from 2011-04-26.

Automatic conversion script
Id: cif_fix_values 3271 2015-04-21 07:52:19Z andrius 

 Adding full bibliography for 7035824--7035849.cif.
;
_cod_original_sg_symbol_H-M 'Pbcn '
_cod_database_code 7035827

loop_
_symmetry_equiv_pos_as_xyz
'x, y, z'
'-x+1/2, -y+1/2, z+1/2'
'x+1/2, -y+1/2, -z'
'-x, y, -z+1/2'
'-x, -y, -z'
'x-1/2, y-1/2, -z-1/2'
'-x-1/2, y-1/2, z'
'x, -y, z-1/2'

loop_
_atom_site_label
_atom_site_type_symbol
_atom_site_fract_x
_atom_site_fract_y
_atom_site_fract_z
_atom_site_U_iso_or_equiv
_atom_site_adp_type
_atom_site_occupancy
_atom_site_symmetry_multiplicity
_atom_site_calc_flag
_atom_site_refinement_flags
_atom_site_disorder_assembly
_atom_site_disorder_group
Fe1 Fe 0.10343(4) 0.25675(4) 0.57521(5) 0.02771(19) Uani 1 1 d D . .
I1 I 0.189352(19) 0.26376(3) 0.71355(3) 0.02695(17) Uani 0.8848(18) 1 d PD A 1
I2 I 0.15477(3) 0.25414(3) 0.40925(4) 0.02875(15) Uani 0.8848(18) 1 d PD A 1
C1 C -0.0256(3) 0.3365(2) 0.7089(3) 0.0282(11) Uani 1 1 d . . .
H1A H -0.0554 0.3711 0.7130 0.034 Uiso 1 1 calc R A .
H1B H -0.0555 0.3020 0.7132 0.034 Uiso 1 1 calc R . .
C2 C -0.0238(3) 0.1690(3) 0.7075(4) 0.0320(12) Uani 1 1 d . . .
H2B H -0.0551 0.2027 0.7111 0.038 Uiso 1 1 calc R A .
H2A H -0.0523 0.1336 0.7082 0.038 Uiso 1 1 calc R . .
P1 P 0.01953(8) 0.33631(6) 0.59544(9) 0.0289(3) Uani 1 1 d . A .
C3 C 0.0525(3) 0.4101(3) 0.5880(4) 0.0349(13) Uani 1 1 d . . .
C4 C 0.1164(4) 0.4190(3) 0.5479(5) 0.0473(16) Uani 1 1 d . A .
H4 H 0.1428 0.3872 0.5259 0.057 Uiso 1 1 calc R . .
C5 C 0.1424(4) 0.4762(3) 0.5399(5) 0.0491(17) Uani 1 1 d . . .
H5 H 0.1864 0.4829 0.5127 0.059 Uiso 1 1 calc R A .
C6 C 0.1036(4) 0.5216(3) 0.5718(5) 0.0487(17) Uani 1 1 d . A .
H6 H 0.1209 0.5598 0.5668 0.058 Uiso 1 1 calc R . .
C7 C 0.0410(4) 0.5125(3) 0.6102(5) 0.0464(16) Uani 1 1 d . . .
H7 H 0.0151 0.5442 0.6337 0.056 Uiso 1 1 calc R A .
C8 C 0.0141(4) 0.4571(3) 0.6153(5) 0.0417(15) Uani 1 1 d . A .
H8 H -0.0315 0.4515 0.6380 0.050 Uiso 1 1 calc R . .
C9 C -0.0507(3) 0.3338(2) 0.5099(4) 0.0325(12) Uani 1 1 d . . .
C10 C -0.0319(4) 0.3314(3) 0.4157(4) 0.0440(16) Uani 1 1 d . A .
H10 H 0.0155 0.3330 0.3986 0.053 Uiso 1 1 calc R . .
C11 C -0.0825(4) 0.3268(3) 0.3461(5) 0.057(2) Uani 1 1 d . . .
H11 H -0.0694 0.3253 0.2818 0.068 Uiso 1 1 calc R A .
C12 C -0.1511(4) 0.3244(3) 0.3705(6) 0.055(2) Uani 1 1 d . A .
H12 H -0.1856 0.3211 0.3235 0.066 Uiso 1 1 calc R . .
C13 C -0.1688(4) 0.3268(4) 0.4631(6) 0.064(2) Uani 1 1 d . . .
H13 H -0.2162 0.3253 0.4799 0.076 Uiso 1 1 calc R A .
C14 C -0.1196(3) 0.3314(3) 0.5334(5) 0.0479(17) Uani 1 1 d . A .
H14 H -0.1333 0.3330 0.5974 0.057 Uiso 1 1 calc R . .
P2 P 0.02525(8) 0.17217(6) 0.59707(9) 0.0283(3) Uani 1 1 d . A .
C15 C 0.0690(3) 0.1023(2) 0.5968(4) 0.0304(12) Uani 1 1 d . . .
C16 C 0.1408(3) 0.1027(3) 0.6043(4) 0.0399(14) Uani 1 1 d . A .
H16 H 0.1650 0.1384 0.6047 0.048 Uiso 1 1 calc R . .
C17 C 0.1770(4) 0.0507(3) 0.6110(5) 0.0483(17) Uani 1 1 d . . .
H17 H 0.2258 0.0507 0.6178 0.058 Uiso 1 1 calc R A .
C18 C 0.1405(4) -0.0009(3) 0.6077(5) 0.0498(18) Uani 1 1 d . A .
H18 H 0.1647 -0.0366 0.6102 0.060 Uiso 1 1 calc R . .
C19 C 0.0691(4) -0.0010(3) 0.6009(5) 0.0525(19) Uani 1 1 d . . .
H19 H 0.0446 -0.0364 0.5988 0.063 Uiso 1 1 calc R A .
C20 C 0.0338(4) 0.0513(3) 0.5969(4) 0.0432(15) Uani 1 1 d . A .
H20 H -0.0152 0.0514 0.5944 0.052 Uiso 1 1 calc R . .
C21 C -0.0418(3) 0.1668(2) 0.5076(4) 0.0254(10) Uani 1 1 d . . .
C22 C -0.0214(3) 0.1605(3) 0.4142(4) 0.0316(12) Uani 1 1 d . A .
H22 H 0.0262 0.1567 0.3992 0.038 Uiso 1 1 calc R . .
C23 C -0.0698(3) 0.1596(3) 0.3438(4) 0.0379(14) Uani 1 1 d . . .
H23 H -0.0554 0.1551 0.2805 0.045 Uiso 1 1 calc R A .
C24 C -0.1392(3) 0.1653(3) 0.3636(4) 0.0341(12) Uani 1 1 d . A .
H24 H -0.1721 0.1643 0.3143 0.041 Uiso 1 1 calc R . .
C25 C -0.1602(3) 0.1723(3) 0.4539(5) 0.0429(15) Uani 1 1 d . . .
H25 H -0.2079 0.1767 0.4675 0.051 Uiso 1 1 calc R A .
C26 C -0.1116(3) 0.1730(3) 0.5275(4) 0.0407(15) Uani 1 1 d . A .
H26 H -0.1266 0.1778 0.5905 0.049 Uiso 1 1 calc R . .
C27 C 0.2008(4) 0.0204(3) 0.3416(5) 0.0444(15) Uani 1 1 d . . .
C28 C 0.1996(4) -0.0387(3) 0.3609(5) 0.0503(17) Uani 1 1 d . . .
H28 H 0.1598 -0.0555 0.3887 0.060 Uiso 1 1 calc R . .
C29 C 0.2561(4) -0.0731(4) 0.3394(5) 0.058(2) Uani 1 1 d . . .
H29 H 0.2537 -0.1135 0.3502 0.069 Uiso 1 1 calc R . .
C30 C 0.3155(4) -0.0495(4) 0.3028(6) 0.060(2) Uani 1 1 d . . .
H30 H 0.3547 -0.0729 0.2907 0.072 Uiso 1 1 calc R . .
C31 C 0.3166(4) 0.0089(4) 0.2842(5) 0.0566(19) Uani 1 1 d . . .
H31 H 0.3564 0.0257 0.2565 0.068 Uiso 1 1 calc R . .
C32 C 0.2601(4) 0.0438(4) 0.3056(5) 0.0515(18) Uani 1 1 d . . .
H32 H 0.2627 0.0842 0.2951 0.062 Uiso 1 1 calc R . .
C33 C 0.1393(4) 0.0567(3) 0.3587(5) 0.0527(18) Uani 1 1 d . . .
H33A H 0.1069 0.0524 0.3063 0.079 Uiso 1 1 calc R . .
H33B H 0.1533 0.0972 0.3639 0.079 Uiso 1 1 calc R . .
H33C H 0.1169 0.0445 0.4171 0.079 Uiso 1 1 calc R . .
I1A I 0.19046(17) 0.2352(3) 0.7160(2) 0.02695(17) Uani 0.1152(18) 1 d PD A 2
I2A I 0.1656(3) 0.2379(2) 0.4087(4) 0.02875(15) Uani 0.1152(18) 1 d PD A 2

loop_
_atom_site_aniso_label
_atom_site_aniso_U_11
_atom_site_aniso_U_22
_atom_site_aniso_U_33
_atom_site_aniso_U_23
_atom_site_aniso_U_13
_atom_site_aniso_U_12
Fe1 0.0273(4) 0.0425(5) 0.0133(4) -0.0009(3) -0.0012(3) -0.0012(3)
I1 0.01864(18) 0.0426(4) 0.0196(2) -0.00648(18) 0.00071(13) -0.00062(19)
I2 0.0311(3) 0.0392(4) 0.01595(19) -0.0001(2) 0.00254(16) 0.0062(2)
C1 0.036(3) 0.030(3) 0.019(3) 0.0007(19) 0.000(2) -0.006(2)
C2 0.041(3) 0.040(3) 0.016(3) 0.000(2) 0.005(2) 0.007(2)
P1 0.0358(8) 0.0344(7) 0.0165(6) 0.0002(5) -0.0009(6) -0.0114(6)
C3 0.045(3) 0.042(3) 0.018(3) -0.001(2) -0.002(2) -0.017(3)
C4 0.054(4) 0.050(4) 0.037(4) -0.005(3) 0.003(3) -0.018(3)
C5 0.050(4) 0.053(4) 0.044(4) 0.003(3) -0.001(3) -0.021(3)
C6 0.064(5) 0.042(4) 0.040(4) 0.003(3) -0.015(3) -0.020(3)
C7 0.064(4) 0.038(3) 0.037(4) 0.005(3) -0.015(3) -0.013(3)
C8 0.047(4) 0.037(3) 0.040(4) 0.011(3) -0.012(3) -0.008(3)
C9 0.045(3) 0.027(3) 0.026(3) 0.000(2) -0.009(2) -0.009(2)
C10 0.058(4) 0.050(4) 0.024(3) -0.012(3) -0.008(3) 0.019(3)
C11 0.084(6) 0.054(4) 0.032(4) -0.014(3) -0.027(4) 0.024(4)
C12 0.066(5) 0.033(3) 0.065(5) 0.003(3) -0.039(4) -0.010(3)
C13 0.057(4) 0.066(5) 0.068(5) 0.034(4) -0.028(4) -0.034(4)
C14 0.041(3) 0.059(4) 0.044(4) 0.022(3) -0.014(3) -0.023(3)
P2 0.0336(7) 0.0371(7) 0.0142(6) -0.0004(5) -0.0001(5) 0.0116(6)
C15 0.042(3) 0.035(3) 0.015(2) -0.001(2) -0.002(2) 0.017(2)
C16 0.045(3) 0.039(3) 0.036(3) -0.005(3) -0.007(3) 0.010(3)
C17 0.054(4) 0.044(4) 0.047(4) -0.011(3) -0.012(3) 0.020(3)
C18 0.078(5) 0.038(3) 0.033(3) -0.001(3) -0.014(3) 0.023(4)
C19 0.086(6) 0.038(3) 0.034(4) 0.004(3) -0.022(4) 0.003(4)
C20 0.048(4) 0.046(4) 0.036(4) -0.002(3) -0.010(3) 0.001(3)
C21 0.032(3) 0.024(2) 0.020(3) -0.0004(19) -0.002(2) 0.007(2)
C22 0.034(3) 0.043(3) 0.018(3) -0.002(2) -0.001(2) -0.004(2)
C23 0.037(3) 0.059(4) 0.018(3) -0.001(2) -0.004(2) -0.003(3)
C24 0.035(3) 0.038(3) 0.029(3) 0.001(2) -0.009(2) 0.002(2)
C25 0.036(3) 0.059(4) 0.034(3) 0.000(3) -0.004(3) 0.015(3)
C26 0.037(3) 0.061(4) 0.025(3) -0.002(3) 0.004(2) 0.017(3)
C27 0.050(4) 0.056(4) 0.027(3) 0.000(3) 0.005(3) 0.012(3)
C28 0.056(4) 0.054(4) 0.041(4) 0.000(3) 0.000(3) 0.007(3)
C29 0.057(5) 0.068(5) 0.048(4) -0.010(4) -0.005(4) 0.013(4)
C30 0.052(4) 0.074(6) 0.053(5) -0.013(4) 0.002(4) 0.011(4)
C31 0.049(4) 0.075(5) 0.045(4) -0.009(4) -0.003(3) -0.010(4)
C32 0.059(4) 0.061(4) 0.034(4) -0.005(3) 0.006(3) -0.010(4)
C33 0.057(4) 0.062(5) 0.038(4) 0.001(3) 0.000(3) 0.015(4)
I1A 0.01864(18) 0.0426(4) 0.0196(2) -0.00648(18) 0.00071(13) -0.00062(19)
I2A 0.0311(3) 0.0392(4) 0.01595(19) -0.0001(2) 0.00254(16) 0.0062(2)

loop_
_atom_type_symbol
_atom_type_description
_atom_type_scat_dispersion_real
_atom_type_scat_dispersion_imag
_atom_type_scat_source
C C 0.0033 0.0016 'International Tables Vol C Tables 4.2.6.8 and 6.1.1.4'
H H 0.0000 0.0000 'International Tables Vol C Tables 4.2.6.8 and 6.1.1.4'
P P 0.1023 0.0942 'International Tables Vol C Tables 4.2.6.8 and 6.1.1.4'
Fe Fe 0.3463 0.8444 'International Tables Vol C Tables 4.2.6.8 and 6.1.1.4'
I I -0.4742 1.8119 'International Tables Vol C Tables 4.2.6.8 and 6.1.1.4'

loop_
_geom_angle_atom_site_label_1
_geom_angle_atom_site_label_2
_geom_angle_atom_site_label_3
_geom_angle
_geom_angle_site_symmetry_1
P1 Fe1 P2 99.81(5) .
P1 Fe1 I2 112.32(5) .
P2 Fe1 I2 109.39(4) .
P1 Fe1 I1 106.75(4) .
P2 Fe1 I1 110.21(4) .
I2 Fe1 I1 116.98(3) .
P1 Fe1 I1A 117.88(12) .
P2 Fe1 I1A 98.25(13) .
I2 Fe1 I1A 116.28(8) .
I1 Fe1 I1A 14.38(12) .
P1 Fe1 I2A 121.12(12) .
P2 Fe1 I2A 104.74(13) .
I2 Fe1 I2A 8.95(11) .
I1 Fe1 I2A 113.11(13) .
I1A Fe1 I2A 110.37(15) .
C1 C1 P1 111.3(5) 4_556
C1 C1 H1A 109.4 4_556
P1 C1 H1A 109.4 .
C1 C1 H1B 109.4 4_556
P1 C1 H1B 109.4 .
H1A C1 H1B 108.0 .
C2 C2 P2 111.6(5) 4_556
C2 C2 H2B 109.3 4_556
P2 C2 H2B 109.3 .
C2 C2 H2A 109.3 4_556
P2 C2 H2A 109.3 .
H2B C2 H2A 108.0 .
C9 P1 C3 104.6(3) .
C9 P1 C1 103.4(3) .
C3 P1 C1 102.4(3) .
C9 P1 Fe1 112.85(19) .
C3 P1 Fe1 117.3(2) .
C1 P1 Fe1 114.65(18) .
C8 C3 C4 119.0(6) .
C8 C3 P1 122.2(5) .
C4 C3 P1 118.6(5) .
C3 C4 C5 119.4(7) .
C3 C4 H4 120.3 .
C5 C4 H4 120.3 .
C6 C5 C4 119.5(7) .
C6 C5 H5 120.2 .
C4 C5 H5 120.2 .
C7 C6 C5 120.7(6) .
C7 C6 H6 119.7 .
C5 C6 H6 119.7 .
C6 C7 C8 120.2(7) .
C6 C7 H7 119.9 .
C8 C7 H7 119.9 .
C3 C8 C7 121.0(7) .
C3 C8 H8 119.5 .
C7 C8 H8 119.5 .
C14 C9 C10 119.1(6) .
C14 C9 P1 124.2(5) .
C10 C9 P1 116.7(5) .
C9 C10 C11 120.2(7) .
C9 C10 H10 119.9 .
C11 C10 H10 119.9 .
C12 C11 C10 120.1(7) .
C12 C11 H11 119.9 .
C10 C11 H11 119.9 .
C13 C12 C11 119.1(7) .
C13 C12 H12 120.4 .
C11 C12 H12 120.4 .
C12 C13 C14 121.8(8) .
C12 C13 H13 119.1 .
C14 C13 H13 119.1 .
C9 C14 C13 119.7(7) .
C9 C14 H14 120.2 .
C13 C14 H14 120.2 .
C21 P2 C15 105.6(2) .
C21 P2 C2 103.1(3) .
C15 P2 C2 101.9(3) .
C21 P2 Fe1 113.53(18) .
C15 P2 Fe1 114.4(2) .
C2 P2 Fe1 116.8(2) .
C20 C15 C16 120.3(6) .
C20 C15 P2 122.3(5) .
C16 C15 P2 117.2(5) .
C15 C16 C17 120.0(6) .
C15 C16 H16 120.0 .
C17 C16 H16 120.0 .
C18 C17 C16 118.9(7) .
C18 C17 H17 120.6 .
C16 C17 H17 120.6 .
C19 C18 C17 120.7(6) .
C19 C18 H18 119.6 .
C17 C18 H18 119.6 .
C18 C19 C20 119.6(7) .
C18 C19 H19 120.2 .
C20 C19 H19 120.2 .
C15 C20 C19 120.4(7) .
C15 C20 H20 119.8 .
C19 C20 H20 119.8 .
C26 C21 C22 118.7(5) .
C26 C21 P2 123.0(4) .
C22 C21 P2 118.1(4) .
C23 C22 C21 120.2(5) .
C23 C22 H22 119.9 .
C21 C22 H22 119.9 .
C22 C23 C24 121.1(6) .
C22 C23 H23 119.5 .
C24 C23 H23 119.5 .
C25 C24 C23 119.8(6) .
C25 C24 H24 120.1 .
C23 C24 H24 120.1 .
C24 C25 C26 120.3(6) .
C24 C25 H25 119.8 .
C26 C25 H25 119.8 .
C21 C26 C25 119.9(6) .
C21 C26 H26 120.1 .
C25 C26 H26 120.1 .
C32 C27 C28 118.4(7) .
C32 C27 C33 120.9(7) .
C28 C27 C33 120.7(7) .
C29 C28 C27 120.3(7) .
C29 C28 H28 119.8 .
C27 C28 H28 119.8 .
C30 C29 C28 121.1(8) .
C30 C29 H29 119.4 .
C28 C29 H29 119.4 .
C29 C30 C31 118.3(8) .
C29 C30 H30 120.8 .
C31 C30 H30 120.8 .
C30 C31 C32 120.9(7) .
C30 C31 H31 119.6 .
C32 C31 H31 119.6 .
C27 C32 C31 120.9(7) .
C27 C32 H32 119.6 .
C31 C32 H32 119.6 .
C27 C33 H33A 109.5 .
C27 C33 H33B 109.5 .
H33A C33 H33B 109.5 .
C27 C33 H33C 109.5 .
H33A C33 H33C 109.5 .
H33B C33 H33C 109.5 .

loop_
_geom_bond_atom_site_label_1
_geom_bond_atom_site_label_2
_geom_bond_distance
_geom_bond_site_symmetry_2
Fe1 P1 2.4748(18) .
Fe1 P2 2.4963(18) .
Fe1 I2 2.5659(9) .
Fe1 I1 2.5856(9) .
Fe1 I1A 2.668(4) .
Fe1 I2A 2.696(5) .
C1 C1 1.535(10) 4_556
C1 P1 1.838(5) .
C1 H1A 0.9900 .
C1 H1B 0.9900 .
C2 C2 1.521(11) 4_556
C2 P2 1.840(5) .
C2 H2B 0.9900 .
C2 H2A 0.9900 .
P1 C9 1.827(6) .
P1 C3 1.828(6) .
C3 C8 1.375(9) .
C3 C4 1.379(9) .
C4 C5 1.421(9) .
C4 H4 0.9500 .
C5 C6 1.371(11) .
C5 H5 0.9500 .
C6 C7 1.347(10) .
C6 H6 0.9500 .
C7 C8 1.388(9) .
C7 H7 0.9500 .
C8 H8 0.9500 .
C9 C14 1.379(9) .
C9 C10 1.392(8) .
C10 C11 1.400(9) .
C10 H10 0.9500 .
C11 C12 1.376(12) .
C11 H11 0.9500 .
C12 C13 1.364(12) .
C12 H12 0.9500 .
C13 C14 1.388(9) .
C13 H13 0.9500 .
C14 H14 0.9500 .
P2 C21 1.824(5) .
P2 C15 1.827(5) .
C15 C20 1.365(9) .
C15 C16 1.396(8) .
C16 C17 1.398(9) .
C16 H16 0.9500 .
C17 C18 1.391(11) .
C17 H17 0.9500 .
C18 C19 1.387(11) .
C18 H18 0.9500 .
C19 C20 1.392(10) .
C19 H19 0.9500 .
C20 H20 0.9500 .
C21 C26 1.391(8) .
C21 C22 1.397(7) .
C22 C23 1.375(8) .
C22 H22 0.9500 .
C23 C24 1.380(8) .
C23 H23 0.9500 .
C24 C25 1.359(9) .
C24 H24 0.9500 .
C25 C26 1.409(9) .
C25 H25 0.9500 .
C26 H26 0.9500 .
C27 C32 1.369(10) .
C27 C28 1.397(10) .
C27 C33 1.479(9) .
C28 C29 1.388(10) .
C28 H28 0.9500 .
C29 C30 1.377(11) .
C29 H29 0.9500 .
C30 C31 1.380(12) .
C30 H30 0.9500 .
C31 C32 1.394(11) .
C31 H31 0.9500 .
C32 H32 0.9500 .
C33 H33A 0.9800 .
C33 H33B 0.9800 .
C33 H33C 0.9800 .

loop_
_geom_torsion_atom_site_label_1
_geom_torsion_atom_site_label_2
_geom_torsion_atom_site_label_3
_geom_torsion_atom_site_label_4
_geom_torsion
_geom_torsion_site_symmetry_1
C1 C1 P1 C9 178.09(18) 4_556
C1 C1 P1 C3 -73.4(2) 4_556
C1 C1 P1 Fe1 54.84(14) 4_556
P2 Fe1 P1 C9 -59.5(2) .
I2 Fe1 P1 C9 56.3(2) .
I1 Fe1 P1 C9 -174.2(2) .
I1A Fe1 P1 C9 -164.4(2) .
I2A Fe1 P1 C9 54.4(3) .
P2 Fe1 P1 C3 178.8(2) .
I2 Fe1 P1 C3 -65.4(2) .
I1 Fe1 P1 C3 64.0(2) .
I1A Fe1 P1 C3 73.9(2) .
I2A Fe1 P1 C3 -67.3(3) .
P2 Fe1 P1 C1 58.50(19) .
I2 Fe1 P1 C1 174.30(19) .
I1 Fe1 P1 C1 -56.22(19) .
I1A Fe1 P1 C1 -46.3(2) .
I2A Fe1 P1 C1 172.5(2) .
C9 P1 C3 C8 66.6(6) .
C1 P1 C3 C8 -41.0(6) .
Fe1 P1 C3 C8 -167.5(4) .
C9 P1 C3 C4 -109.0(5) .
C1 P1 C3 C4 143.4(5) .
Fe1 P1 C3 C4 16.9(6) .
C8 C3 C4 C5 3.0(10) .
P1 C3 C4 C5 178.8(5) .
C3 C4 C5 C6 -0.2(10) .
C4 C5 C6 C7 -0.3(11) .
C5 C6 C7 C8 -1.9(10) .
C4 C3 C8 C7 -5.3(9) .
P1 C3 C8 C7 179.0(5) .
C6 C7 C8 C3 4.8(10) .
C3 P1 C9 C14 -108.1(6) .
C1 P1 C9 C14 -1.2(6) .
Fe1 P1 C9 C14 123.2(5) .
C3 P1 C9 C10 75.0(5) .
C1 P1 C9 C10 -178.1(5) .
Fe1 P1 C9 C10 -53.7(5) .
C14 C9 C10 C11 0.0(10) .
P1 C9 C10 C11 177.1(5) .
C9 C10 C11 C12 -0.2(11) .
C10 C11 C12 C13 0.3(11) .
C11 C12 C13 C14 -0.3(12) .
C10 C9 C14 C13 0.0(10) .
P1 C9 C14 C13 -176.9(5) .
C12 C13 C14 C9 0.1(11) .
C2 C2 P2 C21 176.34(17) 4_556
C2 C2 P2 C15 67.0(2) 4_556
C2 C2 P2 Fe1 -58.41(16) 4_556
P1 Fe1 P2 C21 63.42(19) .
I2 Fe1 P2 C21 -54.59(19) .
I1 Fe1 P2 C21 175.46(18) .
I1A Fe1 P2 C21 -176.3(2) .
I2A Fe1 P2 C21 -62.6(2) .
P1 Fe1 P2 C15 -175.29(19) .
I2 Fe1 P2 C15 66.71(19) .
I1 Fe1 P2 C15 -63.25(19) .
I1A Fe1 P2 C15 -55.0(2) .
I2A Fe1 P2 C15 58.7(2) .
P1 Fe1 P2 C2 -56.4(2) .
I2 Fe1 P2 C2 -174.4(2) .
I1 Fe1 P2 C2 55.6(2) .
I1A Fe1 P2 C2 63.9(2) .
I2A Fe1 P2 C2 177.6(2) .
C21 P2 C15 C20 -46.7(5) .
C2 P2 C15 C20 60.7(5) .
Fe1 P2 C15 C20 -172.2(4) .
C21 P2 C15 C16 138.4(5) .
C2 P2 C15 C16 -114.2(5) .
Fe1 P2 C15 C16 12.9(5) .
C20 C15 C16 C17 0.6(9) .
P2 C15 C16 C17 175.6(5) .
C15 C16 C17 C18 1.7(10) .
C16 C17 C18 C19 -2.1(11) .
C17 C18 C19 C20 0.2(11) .
C16 C15 C20 C19 -2.5(9) .
P2 C15 C20 C19 -177.2(5) .
C18 C19 C20 C15 2.1(10) .
C15 P2 C21 C26 119.5(5) .
C2 P2 C21 C26 13.0(6) .
Fe1 P2 C21 C26 -114.4(5) .
C15 P2 C21 C22 -65.4(5) .
C2 P2 C21 C22 -172.0(4) .
Fe1 P2 C21 C22 60.6(5) .
C26 C21 C22 C23 -0.9(9) .
P2 C21 C22 C23 -176.2(5) .
C21 C22 C23 C24 0.4(10) .
C22 C23 C24 C25 0.5(10) .
C23 C24 C25 C26 -0.8(10) .
C22 C21 C26 C25 0.7(9) .
P2 C21 C26 C25 175.6(5) .
C24 C25 C26 C21 0.2(10) .
C32 C27 C28 C29 -3.1(11) .
C33 C27 C28 C29 176.2(7) .
C27 C28 C29 C30 2.9(12) .
C28 C29 C30 C31 -2.6(12) .
C29 C30 C31 C32 2.7(12) .
C28 C27 C32 C31 3.2(10) .
C33 C27 C32 C31 -176.1(7) .
C30 C31 C32 C27 -3.1(11) .
